data_7016595
loop_
_publ_author_name
'Qiu, Renhua'
'Yin, Shuangfeng'
'Song, Xingxing'
'Meng, Zhengong'
'Qiu, Yimiao'
'Tan, Nianyuan'
'Xu, Xinhua'
'Luo, Shenglian'
'Dai, Feng-Rong'
'Au, Chak-Tong'
'Wong, Wai-Yeung'

_publ_section_title
;
 Effect of butterfly-shaped sulfur-bridged ligand and counter anions on
 the catalytic activity and diastereoselectivity of organobismuth
 complexes.
;
_journal_issue 37
_journal_name_full 'Dalton transactions (Cambridge, England : 2003)'
_journal_page_first 9482
_journal_page_last 9489
_journal_paper_doi 10.1039/c0dt01419b
_journal_volume 40
_journal_year 2011
_chemical_formula_sum 'C14 H14 Bi Cl O5 S'
_chemical_formula_weight 538.74
_chemical_compound_source 'From data block cd29137, block II'
_space_group_IT_number 14
_symmetry_cell_setting monoclinic
_symmetry_space_group_name_Hall '-P 2ybc'
_symmetry_space_group_name_H-M 'P 1 21/c 1'
_atom_sites_solution_hydrogens geom
_atom_sites_solution_primary direct
_atom_sites_solution_secondary difmap
_audit_creation_method SHELXL-97
_cell_angle_alpha 90.00
_cell_angle_beta 92.639(2)
_cell_angle_gamma 90.00
_cell_formula_units_Z 4
_cell_length_a 13.8231(17)
_cell_length_b 11.7666(14)
_cell_length_c 10.0447(12)
_cell_measurement_reflns_used 3348
_cell_measurement_temperature 293(2)
_cell_measurement_theta_max 51.984
_cell_measurement_theta_min 4.548
_cell_volume 1632.0(3)
_computing_cell_refinement 'Bruker SMART'
_computing_data_collection 'Bruker SMART'
_computing_data_reduction 'Bruker SHELXTL'
_computing_molecular_graphics 'Bruker SHELXTL'
_computing_publication_material 'Bruker SHELXTL'
_computing_structure_refinement 'SHELXL-97 (Sheldrick, 1997)'
_computing_structure_solution 'SHELXS-97 (Sheldrick, 1990)'
_diffrn_ambient_temperature 293(2)
_diffrn_measured_fraction_theta_full 0.998
_diffrn_measured_fraction_theta_max 0.998
_diffrn_measurement_device_type 'CCD area detector'
_diffrn_measurement_method 'phi and omega scans'
_diffrn_radiation_monochromator graphite
_diffrn_radiation_source 'fine-focus sealed tube'
_diffrn_radiation_type MoK\a
_diffrn_radiation_wavelength 0.71073
_diffrn_reflns_av_R_equivalents 0.1169
_diffrn_reflns_av_sigmaI/netI 0.0826
_diffrn_reflns_limit_h_max 16
_diffrn_reflns_limit_h_min -17
_diffrn_reflns_limit_k_max 10
_diffrn_reflns_limit_k_min -14
_diffrn_reflns_limit_l_max 12
_diffrn_reflns_limit_l_min -12
_diffrn_reflns_number 8802
_diffrn_reflns_theta_full 26.00
_diffrn_reflns_theta_max 26.00
_diffrn_reflns_theta_min 2.27
_exptl_absorpt_coefficient_mu 11.113
_exptl_absorpt_correction_T_max 1.00000
_exptl_absorpt_correction_T_min 0.63284
_exptl_absorpt_correction_type empirical
_exptl_absorpt_process_details sadabs
_exptl_crystal_colour colorless
_exptl_crystal_density_diffrn 2.193
_exptl_crystal_density_method 'not measured'
_exptl_crystal_description prismatic
_exptl_crystal_F_000 1016
_exptl_crystal_size_max 0.186
_exptl_crystal_size_mid 0.173
_exptl_crystal_size_min 0.168
_refine_diff_density_max 3.871
_refine_diff_density_min -2.336
_refine_diff_density_rms 0.266
_refine_ls_extinction_method none
_refine_ls_goodness_of_fit_ref 1.074
_refine_ls_hydrogen_treatment constr
_refine_ls_matrix_type full
_refine_ls_number_parameters 205
_refine_ls_number_reflns 3206
_refine_ls_number_restraints 3
_refine_ls_restrained_S_all 1.074
_refine_ls_R_factor_all 0.0667
_refine_ls_R_factor_gt 0.0573
_refine_ls_shift/su_max 0.001
_refine_ls_shift/su_mean 0.000
_refine_ls_structure_factor_coef Fsqd
_refine_ls_weighting_details 'calc w=1/[\s^2^(Fo^2^)+(0.0805P)^2^+3.7674P] where P=(Fo^2^+2Fc^2^)/3'
_refine_ls_weighting_scheme calc
_refine_ls_wR_factor_gt 0.1500
_refine_ls_wR_factor_ref 0.1546
_reflns_number_gt 2641
_reflns_number_total 3206
_reflns_threshold_expression >2sigma(I)
_cod_data_source_file c0dt01419b.txt
_cod_data_source_block cd29137
_cod_depositor_comments
;
The following automatic conversions were performed:

'_symmetry_cell_setting' value 'Monoclinic' changed to 'monoclinic'
according to /home/saulius/struct/CIF-dictionaries/cif_core.dic
dictionary named 'cif_core.dic' version 2.4.1 from 2010-06-29.

Automatic conversion script
Id: cif_fix_values 1715 2011-07-08 13:25:40Z adriana 
;
_cod_original_sg_symbol_H-M P2(1)/c
_cod_database_code 7016595

loop_
_symmetry_equiv_pos_as_xyz
'x, y, z'
'-x, y+1/2, -z+1/2'
'-x, -y, -z'
'x, -y-1/2, z-1/2'

loop_
_atom_site_label
_atom_site_type_symbol
_atom_site_fract_x
_atom_site_fract_y
_atom_site_fract_z
_atom_site_U_iso_or_equiv
_atom_site_adp_type
_atom_site_occupancy
_atom_site_symmetry_multiplicity
_atom_site_calc_flag
_atom_site_refinement_flags
Bi Bi 0.26420(3) -0.03829(3) 1.02691(4) 0.0433(2) Uani 1 1 d .
S1 S 0.2822(2) 0.1525(3) 1.1738(3) 0.0587(8) Uani 1 1 d .
Cl1 Cl 0.2440(3) -0.0597(3) 0.4736(3) 0.0601(8) Uani 1 1 d .
O1 O 0.2450(9) -0.1607(8) 0.8263(8) 0.073(3) Uani 1 1 d D
H1A H 0.242(11) -0.231(2) 0.833(13) 0.087 Uiso 1 1 d D
H1B H 0.248(11) -0.158(11) 0.744(3) 0.087 Uiso 1 1 d D
O2 O 0.182(2) 0.0296(19) 0.484(3) 0.192(11) Uani 1 1 d .
O3 O 0.3383(14) -0.016(2) 0.504(2) 0.164(8) Uani 1 1 d .
O4 O 0.2407(11) -0.1018(13) 0.3420(11) 0.107(4) Uani 1 1 d .
O5 O 0.2281(18) -0.1554(13) 0.5563(15) 0.166(9) Uani 1 1 d .
C1 C 0.3778(8) 0.0583(10) 0.9172(12) 0.049(3) Uani 1 1 d .
C2 C 0.4320(9) 0.0067(12) 0.8272(13) 0.054(3) Uani 1 1 d .
H2 H 0.4200 -0.0686 0.8036 0.065 Uiso 1 1 calc R
C3 C 0.5048(10) 0.0655(15) 0.7705(16) 0.074(4) Uani 1 1 d .
H3 H 0.5404 0.0295 0.7064 0.088 Uiso 1 1 calc R
C4 C 0.5273(9) 0.1757(13) 0.8046(16) 0.071(4) Uani 1 1 d .
H4 H 0.5783 0.2132 0.7663 0.085 Uiso 1 1 calc R
C5 C 0.4731(10) 0.2287(12) 0.8961(15) 0.067(4) Uani 1 1 d .
H5 H 0.4873 0.3033 0.9209 0.080 Uiso 1 1 calc R
C6 C 0.3960(8) 0.1715(10) 0.9530(12) 0.051(3) Uani 1 1 d .
C7 C 0.3334(10) 0.2365(10) 1.0429(14) 0.066(4) Uani 1 1 d .
H7A H 0.2808 0.2706 0.9895 0.080 Uiso 1 1 calc R
H7B H 0.3713 0.2976 1.0837 0.080 Uiso 1 1 calc R
C8 C 0.1533(10) 0.1931(15) 1.1550(15) 0.075(4) Uani 1 1 d .
H8A H 0.1185 0.1589 1.2265 0.090 Uiso 1 1 calc R
H8B H 0.1479 0.2750 1.1632 0.090 Uiso 1 1 calc R
C9 C 0.1066(9) 0.1563(12) 1.0223(13) 0.060(3) Uani 1 1 d .
C10 C 0.0260(10) 0.2221(12) 0.9737(16) 0.070(4) Uani 1 1 d .
H10 H 0.0096 0.2889 1.0167 0.085 Uiso 1 1 calc R
C11 C -0.0277(9) 0.1859(15) 0.8620(17) 0.082(5) Uani 1 1 d .
H11 H -0.0833 0.2253 0.8340 0.098 Uiso 1 1 calc R
C12 C 0.0004(10) 0.0922(13) 0.7921(15) 0.065(3) Uani 1 1 d .
H12 H -0.0334 0.0704 0.7142 0.078 Uiso 1 1 calc R
C13 C 0.0807(9) 0.0304(13) 0.8402(14) 0.064(4) Uani 1 1 d .
H9 H 0.0980 -0.0358 0.7967 0.077 Uiso 1 1 calc R
C14 C 0.1356(8) 0.0666(10) 0.9529(12) 0.046(3) Uani 1 1 d .

loop_
_atom_site_aniso_label
_atom_site_aniso_U_11
_atom_site_aniso_U_22
_atom_site_aniso_U_33
_atom_site_aniso_U_23
_atom_site_aniso_U_13
_atom_site_aniso_U_12
Bi 0.0507(3) 0.0423(3) 0.0366(3) 0.00613(16) -0.00156(17) -0.00158(17)
S1 0.066(2) 0.0606(18) 0.0492(16) -0.0009(14) -0.0043(14) 0.0054(15)
Cl1 0.088(2) 0.0495(17) 0.0434(16) -0.0013(12) 0.0073(15) -0.0084(15)
O1 0.123(8) 0.056(5) 0.039(4) -0.001(4) -0.002(5) -0.020(6)
O2 0.18(2) 0.16(2) 0.24(3) -0.076(17) 0.037(19) 0.046(15)
O3 0.120(14) 0.185(18) 0.18(2) -0.041(14) -0.059(13) -0.039(12)
O4 0.147(11) 0.125(10) 0.049(6) -0.002(6) 0.003(6) -0.009(9)
O5 0.34(3) 0.090(10) 0.073(9) -0.011(7) 0.055(13) -0.035(13)
C1 0.041(6) 0.060(7) 0.046(6) 0.008(5) -0.005(5) -0.001(5)
C2 0.057(7) 0.054(7) 0.052(7) 0.003(6) -0.001(6) 0.007(6)
C3 0.052(8) 0.105(12) 0.064(9) 0.015(8) 0.004(6) 0.013(8)
C4 0.044(7) 0.074(10) 0.093(11) 0.027(8) -0.007(7) -0.007(7)
C5 0.058(8) 0.058(8) 0.083(10) 0.013(7) -0.009(7) -0.002(6)
C6 0.043(6) 0.047(6) 0.061(7) 0.007(5) -0.017(5) -0.001(5)
C7 0.077(9) 0.039(6) 0.081(9) 0.003(6) -0.025(7) 0.000(6)
C8 0.066(9) 0.095(11) 0.064(9) -0.022(8) 0.003(7) 0.017(8)
C9 0.047(7) 0.074(9) 0.059(7) 0.024(7) 0.006(6) -0.004(6)
C10 0.059(8) 0.062(8) 0.092(11) 0.004(8) 0.018(8) 0.015(6)
C11 0.034(7) 0.116(13) 0.095(12) 0.062(11) 0.005(7) 0.008(7)
C12 0.054(8) 0.072(9) 0.069(9) 0.022(7) -0.005(6) -0.006(7)
C13 0.048(7) 0.092(11) 0.054(8) 0.024(7) 0.002(6) -0.013(7)
C14 0.045(6) 0.045(6) 0.048(6) 0.010(5) 0.018(5) 0.004(5)

loop_
_atom_type_symbol
_atom_type_description
_atom_type_scat_dispersion_real
_atom_type_scat_dispersion_imag
_atom_type_scat_source
C C 0.0033 0.0016 'International Tables Vol C Tables 4.2.6.8 and 6.1.1.4'
H H 0.0000 0.0000 'International Tables Vol C Tables 4.2.6.8 and 6.1.1.4'
O O 0.0106 0.0060 'International Tables Vol C Tables 4.2.6.8 and 6.1.1.4'
Cl Cl 0.1484 0.1585 'International Tables Vol C Tables 4.2.6.8 and 6.1.1.4'
Bi Bi -4.1077 10.2566 'International Tables Vol C Tables 4.2.6.8 and 6.1.1.4'
S S 0.1246 0.1234 'International Tables Vol C Tables 4.2.6.8 and 6.1.1.4'

loop_
_geom_angle_atom_site_label_1
_geom_angle_atom_site_label_2
_geom_angle_atom_site_label_3
_geom_angle
C14 Bi C1 96.8(4)
C14 Bi O1 89.8(4)
C1 Bi O1 86.9(4)
C14 Bi S1 77.1(3)
C1 Bi S1 78.4(3)
O1 Bi S1 158.9(2)
C7 S1 C8 101.1(7)
C7 S1 Bi 94.9(4)
C8 S1 Bi 95.5(5)
O2 Cl1 O4 110.4(14)
O2 Cl1 O3 105.9(16)
O4 Cl1 O3 108.6(11)
O2 Cl1 O5 116.9(16)
O4 Cl1 O5 105.7(8)
O3 Cl1 O5 109.2(15)
Bi O1 H1A 121(9)
Bi O1 H1B 142(9)
H1A O1 H1B 97(3)
C2 C1 C6 120.2(12)
C2 C1 Bi 121.4(10)
C6 C1 Bi 118.2(9)
C1 C2 C3 119.7(14)
C1 C2 H2 120.2
C3 C2 H2 120.2
C2 C3 C4 122.4(15)
C2 C3 H3 118.8
C4 C3 H3 118.8
C5 C4 C3 118.4(13)
C5 C4 H4 120.8
C3 C4 H4 120.8
C4 C5 C6 120.4(14)
C4 C5 H5 119.8
C6 C5 H5 119.8
C1 C6 C5 118.8(12)
C1 C6 C7 122.8(11)
C5 C6 C7 118.2(12)
C6 C7 S1 114.6(9)
C6 C7 H7A 108.6
S1 C7 H7A 108.6
C6 C7 H7B 108.6
S1 C7 H7B 108.6
H7A C7 H7B 107.6
C9 C8 S1 112.7(9)
C9 C8 H8A 109.1
S1 C8 H8A 109.1
C9 C8 H8B 109.1
S1 C8 H8B 109.1
H8A C8 H8B 107.8
C14 C9 C10 119.9(13)
C14 C9 C8 123.9(12)
C10 C9 C8 116.1(13)
C11 C10 C9 119.5(14)
C11 C10 H10 120.3
C9 C10 H10 120.3
C12 C11 C10 120.5(13)
C12 C11 H11 119.8
C10 C11 H11 119.8
C11 C12 C13 118.8(14)
C11 C12 H12 120.6
C13 C12 H12 120.6
C12 C13 C14 120.9(14)
C12 C13 H9 119.5
C14 C13 H9 119.5
C9 C14 C13 119.9(12)
C9 C14 Bi 120.6(9)
C13 C14 Bi 119.3(9)

loop_
_geom_bond_atom_site_label_1
_geom_bond_atom_site_label_2
_geom_bond_distance
Bi C14 2.262(11)
Bi C1 2.266(12)
Bi O1 2.481(8)
Bi S1 2.692(3)
S1 C7 1.814(15)
S1 C8 1.845(14)
Cl1 O2 1.36(2)
Cl1 O4 1.410(12)
Cl1 O3 1.423(17)
Cl1 O5 1.422(16)
O1 H1A 0.83(2)
O1 H1B 0.83(2)
C1 C2 1.344(18)
C1 C6 1.400(17)
C2 C3 1.37(2)
C2 H2 0.9300
C3 C4 1.37(2)
C3 H3 0.9300
C4 C5 1.36(2)
C4 H4 0.9300
C5 C6 1.405(18)
C5 H5 0.9300
C6 C7 1.490(19)
C7 H7A 0.9700
C7 H7B 0.9700
C8 C9 1.52(2)
C8 H8A 0.9700
C8 H8B 0.9700
C9 C14 1.336(18)
C9 C10 1.425(18)
C10 C11 1.38(2)
C10 H10 0.9300
C11 C12 1.37(2)
C11 H11 0.9300
C12 C13 1.394(19)
C12 H12 0.9300
C13 C14 1.40(2)
C13 H9 0.9300

loop_
_geom_hbond_atom_site_label_D
_geom_hbond_atom_site_label_H
_geom_hbond_atom_site_label_A
_geom_hbond_distance_DH
_geom_hbond_distance_HA
_geom_hbond_distance_DA
_geom_hbond_angle_DHA
_geom_hbond_site_symmetry_A
O1 H1B O5 0.83(2) 1.89(4) 2.712(17) 169(16) .
O1 H1A O4 0.83(2) 1.97(3) 2.801(17) 176(14) 4_556
O1 H1A O5 0.83(2) 2.62(10) 3.182(17) 126(10) 4_556

loop_
_geom_torsion_atom_site_label_1
_geom_torsion_atom_site_label_2
_geom_torsion_atom_site_label_3
_geom_torsion_atom_site_label_4
_geom_torsion
C14 Bi S1 C7 -78.8(5)
C1 Bi S1 C7 21.1(5)
O1 Bi S1 C7 -25.9(9)
C14 Bi S1 C8 22.9(6)
C1 Bi S1 C8 122.7(6)
O1 Bi S1 C8 75.7(10)
C14 Bi C1 C2 -119.5(10)
O1 Bi C1 C2 -30.0(10)
S1 Bi C1 C2 165.3(10)
C14 Bi C1 C6 65.6(9)
O1 Bi C1 C6 155.0(9)
S1 Bi C1 C6 -9.7(8)
C6 C1 C2 C3 -0.2(18)
Bi C1 C2 C3 -175.0(10)
C1 C2 C3 C4 2(2)
C2 C3 C4 C5 -2(2)
C3 C4 C5 C6 0(2)
C2 C1 C6 C5 -1.7(17)
Bi C1 C6 C5 173.3(9)
C2 C1 C6 C7 174.5(12)
Bi C1 C6 C7 -10.5(15)
C4 C5 C6 C1 1.9(19)
C4 C5 C6 C7 -174.5(12)
C1 C6 C7 S1 34.6(15)
C5 C6 C7 S1 -149.2(10)
C8 S1 C7 C6 -130.2(10)
Bi S1 C7 C6 -33.6(9)
C7 S1 C8 C9 64.4(12)
Bi S1 C8 C9 -31.7(12)
S1 C8 C9 C14 27.8(18)
S1 C8 C9 C10 -153.6(10)
C14 C9 C10 C11 7(2)
C8 C9 C10 C11 -172.2(13)
C9 C10 C11 C12 -5(2)
C10 C11 C12 C13 4(2)
C11 C12 C13 C14 -3.9(19)
C10 C9 C14 C13 -6.8(18)
C8 C9 C14 C13 171.9(12)
C10 C9 C14 Bi 179.4(9)
C8 C9 C14 Bi -2.0(17)
C12 C13 C14 C9 5.6(18)
C12 C13 C14 Bi 179.5(9)
C1 Bi C14 C9 -91.9(10)
O1 Bi C14 C9 -178.8(9)
S1 Bi C14 C9 -15.5(9)
C1 Bi C14 C13 94.2(9)
O1 Bi C14 C13 7.3(9)
S1 Bi C14 C13 170.7(9)
